data_7033268
loop_
_publ_author_name
'Xu, Bin'
'Wang, Yin-Ping'
'Yao, Zi-Jian'
'Jin, Guo-Xin'

_publ_section_title
;
 Metal-induced B-H bond activation: reactions between half-sandwich Ir and
 Rh complexes with carboranylthioamide.
;
_journal_issue 4
_journal_name_full 'Dalton transactions (Cambridge, England : 2003)'
_journal_page_first 1530
_journal_page_last 1533
_journal_paper_doi 10.1039/c4dt03624g
_journal_volume 44
_journal_year 2015
_chemical_formula_sum 'C22 H38 B10 Cl N Rh S'
_chemical_formula_weight 595.05
_chemical_name_systematic
; 
 ? 
;
_space_group_crystal_system monoclinic
_space_group_IT_number 14
_space_group_name_Hall '-P 2ybc'
_space_group_name_H-M_alt 'P 1 21/c 1'
_symmetry_space_group_name_Hall '-P 2ybc'
_symmetry_space_group_name_H-M 'P 1 21/c 1'
_atom_sites_solution_hydrogens geom
_audit_block_doi 10.5517/cc13mw1n
_audit_creation_method SHELXL-2013
_audit_update_record
;
2014-10-31 deposited with the CCDC.
2014-11-28 downloaded from the CCDC.
;
_cell_angle_alpha 90
_cell_angle_beta 95.087(4)
_cell_angle_gamma 90
_cell_formula_units_Z 4
_cell_length_a 9.557(2)
_cell_length_b 28.870(7)
_cell_length_c 10.398(2)
_cell_measurement_reflns_used 3248
_cell_measurement_temperature 173(2)
_cell_measurement_theta_max 24.59
_cell_measurement_theta_min 2.25
_cell_volume 2857.6(11)
_computing_cell_refinement 'Bruker SAINT'
_computing_data_collection 'Bruker APEX2'
_computing_data_reduction 'Bruker SAINT'
_computing_molecular_graphics 'Bruker SHELXTL'
_computing_publication_material 'Bruker SHELXTL'
_computing_structure_refinement 'SHELXL-2013 (Sheldrick, 2013)'
_computing_structure_solution 'SHELXS-97 (Sheldrick, 2008)'
_diffrn_ambient_temperature 173(2)
_diffrn_measured_fraction_theta_full 0.993
_diffrn_measured_fraction_theta_max 0.994
_diffrn_measurement_device_type 'Bruker APEX-II CCD'
_diffrn_measurement_method '\f and \w scans'
_diffrn_radiation_type MoK\a
_diffrn_radiation_wavelength 0.71073
_diffrn_reflns_av_R_equivalents 0.0842
_diffrn_reflns_av_unetI/netI 0.0952
_diffrn_reflns_Laue_measured_fraction_full 0.993
_diffrn_reflns_Laue_measured_fraction_max 0.994
_diffrn_reflns_limit_h_max 12
_diffrn_reflns_limit_h_min -11
_diffrn_reflns_limit_k_max 34
_diffrn_reflns_limit_k_min -36
_diffrn_reflns_limit_l_max 12
_diffrn_reflns_limit_l_min -13
_diffrn_reflns_number 19493
_diffrn_reflns_point_group_measured_fraction_full 0.993
_diffrn_reflns_point_group_measured_fraction_max 0.994
_diffrn_reflns_theta_full 25.242
_diffrn_reflns_theta_max 27.000
_diffrn_reflns_theta_min 1.411
_exptl_absorpt_coefficient_mu 0.779
_exptl_absorpt_correction_T_max 0.746
_exptl_absorpt_correction_T_min 0.552
_exptl_absorpt_correction_type multi-scan
_exptl_absorpt_process_details sadabs
_exptl_crystal_colour orange
_exptl_crystal_density_diffrn 1.383
_exptl_crystal_description block
_exptl_crystal_F_000 1220
_exptl_crystal_size_max 0.200
_exptl_crystal_size_mid 0.100
_exptl_crystal_size_min 0.030
_refine_diff_density_max 1.792
_refine_diff_density_min -1.103
_refine_diff_density_rms 0.136
_refine_ls_extinction_method none
_refine_ls_goodness_of_fit_ref 1.073
_refine_ls_hydrogen_treatment constr
_refine_ls_matrix_type full
_refine_ls_number_parameters 331
_refine_ls_number_reflns 6204
_refine_ls_number_restraints 30
_refine_ls_restrained_S_all 1.077
_refine_ls_R_factor_all 0.1336
_refine_ls_R_factor_gt 0.0758
_refine_ls_shift/su_max 0.007
_refine_ls_shift/su_mean 0.001
_refine_ls_structure_factor_coef Fsqd
_refine_ls_weighting_details
; 
 w=1/[\s^2^(Fo^2^)+(0.0878P)^2^+12.1166P] 
 where P=(Fo^2^+2Fc^2^)/3 
;
_refine_ls_weighting_scheme calc
_refine_ls_wR_factor_gt 0.1825
_refine_ls_wR_factor_ref 0.2136
_reflns_Friedel_coverage 0.000
_reflns_number_gt 3872
_reflns_number_total 6204
_reflns_threshold_expression 'I > 2\s(I)'
_cod_data_source_file c4dt03624g2.cif
_cod_data_source_block 3b
_cod_depositor_comments 'Adding full bibliography for 7033265--7033268.cif.'
_cod_original_cell_volume 2857.4(11)
_cod_database_code 7033268
_shelx_space_group_comment
; 
The symmetry employed for this shelxl refinement is uniquely defined 
by the following loop, which should always be used as a source of 
symmetry information in preference to the above space-group names. 
They are only intended as comments. 
;
_shelx_estimated_absorpt_t_min 0.860
_shelx_estimated_absorpt_t_max 0.977
_shelxl_version_number 2013-2

loop_
_space_group_symop_operation_xyz
'x, y, z'
'-x, y+1/2, -z+1/2'
'-x, -y, -z'
'x, -y-1/2, z-1/2'

loop_
_atom_site_label
_atom_site_type_symbol
_atom_site_fract_x
_atom_site_fract_y
_atom_site_fract_z
_atom_site_U_iso_or_equiv
_atom_site_adp_type
_atom_site_occupancy
_atom_site_site_symmetry_order
_atom_site_calc_flag
_atom_site_refinement_flags_posn
_atom_site_refinement_flags_adp
Rh1 Rh 0.31529(6) 0.88023(2) 0.50037(6) 0.0346(2) Uani 1 1 d . .
S1 S 0.43657(19) 0.81402(6) 0.5665(2) 0.0383(5) Uani 1 1 d . .
Cl1 Cl 0.1889(2) 0.83950(7) 0.3245(2) 0.0450(5) Uani 1 1 d . .
N1 N 0.3750(6) 0.74030(19) 0.7016(6) 0.0315(13) Uani 1 1 d . .
H1 H 0.3164 0.7251 0.7470 0.038 Uiso 1 1 calc R U
C1 C 0.2035(7) 0.8027(2) 0.6968(7) 0.0317(16) Uani 1 1 d . .
C2 C 0.1745(9) 0.8600(3) 0.6271(9) 0.045(2) Uani 1 1 d . .
B3 B 0.2141(9) 0.8483(3) 0.8013(9) 0.040(2) Uani 1 1 d . .
H3 H 0.3140 0.8622 0.8511 0.048 Uiso 1 1 calc R U
B4 B 0.1471(9) 0.7932(3) 0.8453(9) 0.039(2) Uani 1 1 d . .
H4 H 0.2031 0.7712 0.9225 0.047 Uiso 1 1 calc R U
B5 B 0.0573(9) 0.7680(3) 0.7038(9) 0.0365(19) Uani 1 1 d . .
H5 H 0.0540 0.7298 0.6858 0.044 Uiso 1 1 calc R U
B6 B 0.0712(7) 0.8090(2) 0.5899(8) 0.0241(15) Uani 1 1 d . .
H6 H 0.0771 0.7954 0.4897 0.029 Uiso 1 1 calc R U
B7 B -0.0141(9) 0.8588(3) 0.6078(11) 0.046(2) Uani 1 1 d . .
H7 H -0.0681 0.8795 0.5269 0.055 Uiso 1 1 calc R U
B8 B 0.0738(10) 0.8837(3) 0.7486(10) 0.044(2) Uani 1 1 d . .
H8 H 0.0781 0.9221 0.7646 0.053 Uiso 1 1 calc R U
B9 B 0.0588(10) 0.8448(3) 0.8797(10) 0.046(2) Uani 1 1 d . .
H9 H 0.0542 0.8571 0.9815 0.055 Uiso 1 1 calc R U
B10 B -0.0405(10) 0.7953(4) 0.8201(10) 0.046(2) Uani 1 1 d . .
H10 H -0.1100 0.7750 0.8807 0.055 Uiso 1 1 calc R U
B11 B -0.0834(9) 0.8053(3) 0.6540(10) 0.044(2) Uani 1 1 d . .
H11 H -0.1833 0.7915 0.6036 0.052 Uiso 1 1 calc R U
B12 B -0.0836(10) 0.8526(4) 0.7609(12) 0.053(3) Uani 1 1 d . .
H12 H -0.1825 0.8704 0.7835 0.064 Uiso 1 1 calc R U
C3 C 0.3386(7) 0.7825(2) 0.6591(7) 0.0300(15) Uani 1 1 d . .
C4 C 0.5051(7) 0.7182(2) 0.6772(7) 0.0319(16) Uani 1 1 d . .
C5 C 0.6101(8) 0.7153(3) 0.7716(9) 0.0441(19) Uani 1 1 d . .
H5A H 0.5999 0.7277 0.8549 0.053 Uiso 1 1 calc R U
C6 C 0.7366(9) 0.6932(3) 0.7437(10) 0.051(2) Uani 1 1 d . .
H6A H 0.8122 0.6906 0.8091 0.062 Uiso 1 1 calc R U
C7 C 0.7499(9) 0.6763(3) 0.6274(10) 0.049(2) Uani 1 1 d . .
H7A H 0.8366 0.6627 0.6095 0.059 Uiso 1 1 calc R U
C8 C 0.6420(10) 0.6779(3) 0.5326(9) 0.053(2) Uani 1 1 d . .
H8A H 0.6508 0.6636 0.4514 0.063 Uiso 1 1 calc R U
C9 C 0.5194(10) 0.7007(3) 0.5563(9) 0.049(2) Uani 1 1 d . .
H9A H 0.4456 0.7041 0.4894 0.059 Uiso 1 1 calc R U
C10 C 0.2825(9) 0.9485(3) 0.4154(10) 0.055(3) Uani 1 1 d . .
C11 C 0.3102(12) 0.9541(3) 0.5457(10) 0.062(3) Uani 1 1 d . .
C12 C 0.4401(12) 0.9362(3) 0.5826(10) 0.062(3) Uani 1 1 d . .
C13 C 0.5055(9) 0.9233(3) 0.4741(14) 0.067(3) Uani 1 1 d . .
C14 C 0.4093(11) 0.9297(3) 0.3616(9) 0.054(2) Uani 1 1 d . .
C15 C 0.1502(13) 0.9617(5) 0.3327(17) 0.126(6) Uani 1 1 d . U
H15A H 0.1120 0.9343 0.2863 0.190 Uiso 1 1 calc R U
H15B H 0.1723 0.9855 0.2705 0.190 Uiso 1 1 calc R U
H15C H 0.0806 0.9738 0.3879 0.190 Uiso 1 1 calc R U
C16 C 0.216(2) 0.9810(3) 0.6282(18) 0.143(8) Uani 1 1 d . U
H16A H 0.2692 1.0067 0.6701 0.214 Uiso 1 1 calc R U
H16B H 0.1829 0.9605 0.6941 0.214 Uiso 1 1 calc R U
H16C H 0.1356 0.9932 0.5737 0.214 Uiso 1 1 calc R U
C17 C 0.510(2) 0.9383(5) 0.7185(15) 0.145(8) Uani 1 1 d . U
H17A H 0.5946 0.9574 0.7200 0.217 Uiso 1 1 calc R U
H17B H 0.5351 0.9070 0.7481 0.217 Uiso 1 1 calc R U
H17C H 0.4446 0.9520 0.7756 0.217 Uiso 1 1 calc R U
C18 C 0.6528(10) 0.9047(4) 0.4728(18) 0.112(6) Uani 1 1 d . U
H18A H 0.7193 0.9265 0.5169 0.169 Uiso 1 1 calc R U
H18B H 0.6752 0.9006 0.3833 0.169 Uiso 1 1 calc R U
H18C H 0.6596 0.8747 0.5173 0.169 Uiso 1 1 calc R U
C19 C 0.4264(16) 0.9189(4) 0.2271(11) 0.096(5) Uani 1 1 d . U
H19A H 0.5207 0.9063 0.2201 0.145 Uiso 1 1 calc R U
H19B H 0.4139 0.9471 0.1750 0.145 Uiso 1 1 calc R U
H19C H 0.3561 0.8959 0.1958 0.145 Uiso 1 1 calc R U
C20 C 0.7015(15) 0.5425(5) 0.5308(12) 0.096(4) Uani 1 1 d . .
H20A H 0.6526 0.5134 0.5078 0.144 Uiso 1 1 calc R U
H20B H 0.6484 0.5685 0.4901 0.144 Uiso 1 1 calc R U
H20C H 0.7093 0.5464 0.6248 0.144 Uiso 1 1 calc R U
C21 C 0.8452(17) 0.5413(5) 0.4843(13) 0.101(5) Uani 1 1 d . .
H21A H 0.8343 0.5423 0.3887 0.121 Uiso 1 1 calc R U
H21B H 0.8945 0.5700 0.5140 0.121 Uiso 1 1 calc R U
C22 C 0.9370(12) 0.5019(4) 0.5234(10) 0.074(3) Uani 1 1 d . .
H22A H 0.9532 0.5025 0.6188 0.089 Uiso 1 1 calc R U
H22B H 0.8840 0.4732 0.5001 0.089 Uiso 1 1 calc R U

loop_
_atom_site_aniso_label
_atom_site_aniso_U_11
_atom_site_aniso_U_22
_atom_site_aniso_U_33
_atom_site_aniso_U_23
_atom_site_aniso_U_13
_atom_site_aniso_U_12
Rh1 0.0278(3) 0.0231(3) 0.0529(4) 0.0020(3) 0.0030(2) 0.0045(2)
S1 0.0265(9) 0.0254(8) 0.0643(13) 0.0088(9) 0.0105(9) 0.0065(7)
Cl1 0.0436(11) 0.0442(11) 0.0475(12) -0.0045(9) 0.0053(9) -0.0028(9)
N1 0.023(3) 0.028(3) 0.045(4) 0.008(3) 0.011(3) 0.002(2)
C1 0.021(3) 0.026(3) 0.048(4) -0.003(3) 0.002(3) 0.001(3)
C2 0.038(4) 0.031(4) 0.068(6) 0.010(4) 0.006(4) 0.014(3)
B3 0.032(5) 0.034(4) 0.052(6) -0.010(4) -0.002(4) -0.001(4)
B4 0.031(5) 0.039(5) 0.048(5) 0.004(4) 0.004(4) 0.004(4)
B5 0.031(4) 0.032(4) 0.047(5) 0.004(4) 0.009(4) -0.001(4)
B6 0.015(3) 0.021(3) 0.035(4) -0.003(3) -0.004(3) 0.002(3)
B7 0.022(4) 0.037(5) 0.078(7) 0.005(5) 0.001(4) 0.010(4)
B8 0.036(5) 0.032(4) 0.066(6) -0.006(5) 0.008(4) 0.005(4)
B9 0.038(5) 0.046(5) 0.054(6) -0.006(5) 0.015(4) 0.007(4)
B10 0.031(5) 0.048(5) 0.059(6) 0.005(5) 0.009(4) 0.002(4)
B11 0.019(4) 0.044(5) 0.068(7) 0.011(5) 0.005(4) 0.009(4)
B12 0.032(5) 0.046(5) 0.083(8) 0.003(5) 0.015(5) 0.011(4)
C3 0.023(3) 0.029(3) 0.037(4) -0.006(3) -0.004(3) 0.005(3)
C4 0.029(4) 0.023(3) 0.045(4) 0.003(3) 0.007(3) 0.003(3)
C5 0.038(4) 0.041(4) 0.054(5) -0.001(4) 0.004(4) 0.003(4)
C6 0.026(4) 0.052(5) 0.075(6) -0.014(5) 0.000(4) 0.005(4)
C7 0.029(4) 0.038(4) 0.083(7) 0.008(4) 0.022(4) 0.004(3)
C8 0.059(6) 0.047(5) 0.055(6) 0.001(4) 0.018(5) 0.016(4)
C9 0.049(5) 0.048(5) 0.051(5) 0.002(4) 0.005(4) 0.017(4)
C10 0.043(5) 0.043(5) 0.081(7) 0.036(5) 0.015(5) 0.018(4)
C11 0.096(8) 0.023(4) 0.071(7) 0.010(4) 0.037(6) 0.004(4)
C12 0.077(7) 0.036(5) 0.072(7) 0.002(5) -0.005(6) -0.017(5)
C13 0.028(4) 0.023(4) 0.150(11) 0.020(5) 0.009(6) 0.000(3)
C14 0.073(7) 0.033(4) 0.062(6) 0.004(4) 0.034(5) -0.010(4)
C15 0.063(8) 0.116(11) 0.196(15) 0.105(11) -0.011(9) 0.026(7)
C16 0.219(17) 0.023(5) 0.210(16) 0.015(7) 0.153(14) 0.005(7)
C17 0.202(18) 0.100(10) 0.118(12) 0.016(9) -0.071(12) -0.088(12)
C18 0.031(6) 0.054(6) 0.254(18) 0.029(9) 0.023(8) 0.003(5)
C19 0.142(12) 0.077(8) 0.080(8) -0.008(6) 0.064(8) -0.031(8)
C20 0.110(11) 0.104(10) 0.078(9) 0.029(7) 0.033(8) 0.018(9)
C21 0.147(14) 0.076(9) 0.080(9) 0.004(7) 0.024(9) 0.001(9)
C22 0.093(9) 0.074(7) 0.051(6) 0.006(5) -0.017(6) -0.006(7)

loop_
_atom_type_symbol
_atom_type_description
_atom_type_scat_dispersion_real
_atom_type_scat_dispersion_imag
_atom_type_scat_source
C C 0.0033 0.0016 'International Tables Vol C Tables 4.2.6.8 and 6.1.1.4'
H H 0.0000 0.0000 'International Tables Vol C Tables 4.2.6.8 and 6.1.1.4'
B B 0.0013 0.0007 'International Tables Vol C Tables 4.2.6.8 and 6.1.1.4'
N N 0.0061 0.0033 'International Tables Vol C Tables 4.2.6.8 and 6.1.1.4'
S S 0.1246 0.1234 'International Tables Vol C Tables 4.2.6.8 and 6.1.1.4'
Cl Cl 0.1484 0.1585 'International Tables Vol C Tables 4.2.6.8 and 6.1.1.4'
Rh Rh -1.1178 0.9187 'International Tables Vol C Tables 4.2.6.8 and 6.1.1.4'

loop_
_geom_angle_atom_site_label_1
_geom_angle_atom_site_label_2
_geom_angle_atom_site_label_3
_geom_angle
_geom_angle_site_symmetry_1
C2 Rh1 C12 109.4(4) .
C2 Rh1 C10 116.2(3) .
C12 Rh1 C10 62.1(4) .
C2 Rh1 C11 96.4(3) .
C12 Rh1 C11 36.8(4) .
C10 Rh1 C11 36.6(4) .
C2 Rh1 C13 145.4(4) .
C12 Rh1 C13 36.9(4) .
C10 Rh1 C13 62.3(3) .
C11 Rh1 C13 61.2(4) .
C2 Rh1 C14 155.0(3) .
C12 Rh1 C14 62.7(4) .
C10 Rh1 C14 38.9(3) .
C11 Rh1 C14 62.7(3) .
C13 Rh1 C14 37.1(4) .
C2 Rh1 S1 85.0(2) .
C12 Rh1 S1 105.0(3) .
C10 Rh1 S1 157.4(2) .
C11 Rh1 S1 139.8(3) .
C13 Rh1 S1 96.0(2) .
C14 Rh1 S1 119.6(3) .
C2 Rh1 Cl1 92.0(3) .
C12 Rh1 Cl1 153.7(3) .
C10 Rh1 Cl1 95.2(3) .
C11 Rh1 Cl1 128.4(3) .
C13 Rh1 Cl1 122.5(4) .
C14 Rh1 Cl1 91.4(3) .
S1 Rh1 Cl1 91.52(8) .
C3 S1 Rh1 109.3(2) .
C3 N1 C4 123.4(6) .
C3 C1 B6 120.2(6) .
C3 C1 B4 121.6(6) .
B6 C1 B4 110.5(6) .
C3 C1 B3 117.6(6) .
B6 C1 B3 110.4(6) .
B4 C1 B3 63.3(5) .
C3 C1 B5 120.4(6) .
B6 C1 B5 60.6(5) .
B4 C1 B5 63.0(5) .
B3 C1 B5 115.0(6) .
C3 C1 C2 110.7(6) .
B6 C1 C2 62.7(4) .
B4 C1 C2 117.3(6) .
B3 C1 C2 63.2(5) .
B5 C1 C2 116.7(5) .
B8 C2 B6 98.4(6) .
B8 C2 B7 59.3(5) .
B6 C2 B7 55.4(5) .
B8 C2 C1 98.0(6) .
B6 C2 C1 53.2(4) .
B7 C2 C1 98.2(6) .
B8 C2 B3 57.0(5) .
B6 C2 B3 97.0(5) .
B7 C2 B3 102.8(6) .
C1 C2 B3 55.4(4) .
B8 C2 Rh1 140.3(6) .
B6 C2 Rh1 118.4(5) .
B7 C2 Rh1 130.0(6) .
C1 C2 Rh1 115.5(5) .
B3 C2 Rh1 126.4(5) .
C1 B3 B8 104.7(6) .
C1 B3 B9 104.3(6) .
B8 B3 B9 61.3(6) .
C1 B3 B4 58.3(5) .
B8 B3 B4 108.7(6) .
B9 B3 B4 59.7(5) .
C1 B3 C2 61.4(5) .
B8 B3 C2 59.9(5) .
B9 B3 C2 110.9(6) .
B4 B3 C2 111.5(6) .
C1 B4 B9 104.1(6) .
C1 B4 B3 58.4(5) .
B9 B4 B3 59.3(5) .
C1 B4 B5 59.1(5) .
B9 B4 B5 107.8(7) .
B3 B4 B5 107.9(6) .
C1 B4 B10 104.8(6) .
B9 B4 B10 60.7(5) .
B3 B4 B10 108.0(6) .
B5 B4 B10 59.5(5) .
B6 B5 C1 56.6(4) .
B6 B5 B11 58.1(5) .
C1 B5 B11 103.5(6) .
B6 B5 B10 104.2(6) .
C1 B5 B10 104.5(6) .
B11 B5 B10 59.8(5) .
B6 B5 B4 103.3(6) .
C1 B5 B4 57.9(5) .
B11 B5 B4 106.9(6) .
B10 B5 B4 60.2(5) .
C1 B6 B7 112.4(6) .
C1 B6 B11 112.5(6) .
B7 B6 B11 63.5(5) .
C1 B6 B5 62.8(5) .
B7 B6 B5 117.1(7) .
B11 B6 B5 63.2(5) .
C1 B6 C2 64.1(4) .
B7 B6 C2 62.3(5) .
B11 B6 C2 117.0(6) .
B5 B6 C2 120.0(6) .
B6 B7 B11 58.4(5) .
B6 B7 B8 104.0(6) .
B11 B7 B8 107.0(8) .
B6 B7 B12 103.7(7) .
B11 B7 B12 59.4(6) .
B8 B7 B12 59.5(6) .
B6 B7 C2 62.2(5) .
B11 B7 C2 112.6(6) .
B8 B7 C2 60.2(5) .
B12 B7 C2 110.5(7) .
B3 B8 B12 108.4(7) .
B3 B8 B7 108.5(6) .
B12 B8 B7 60.6(6) .
B3 B8 B9 59.9(5) .
B12 B8 B9 59.8(6) .
B7 B8 B9 108.1(7) .
B3 B8 C2 63.2(5) .
B12 B8 C2 111.8(7) .
B7 B8 C2 60.5(5) .
B9 B8 C2 112.5(6) .
B3 B9 B4 61.0(5) .
B3 B9 B12 107.3(7) .
B4 B9 B12 108.5(7) .
B3 B9 B8 58.8(5) .
B4 B9 B8 107.8(7) .
B12 B9 B8 59.6(6) .
B3 B9 B10 109.1(7) .
B4 B9 B10 60.3(5) .
B12 B9 B10 60.6(6) .
B8 B9 B10 108.3(7) .
B11 B10 B5 59.8(5) .
B11 B10 B4 107.0(7) .
B5 B10 B4 60.3(5) .
B11 B10 B9 106.1(7) .
B5 B10 B9 107.1(7) .
B4 B10 B9 59.0(5) .
B11 B10 B12 59.2(6) .
B5 B10 B12 107.0(7) .
B4 B10 B12 106.1(7) .
B9 B10 B12 58.9(6) .
B6 B11 B12 104.6(7) .
B6 B11 B10 105.2(6) .
B12 B11 B10 61.5(6) .
B6 B11 B7 58.0(5) .
B12 B11 B7 61.0(6) .
B10 B11 B7 110.5(8) .
B6 B11 B5 58.7(5) .
B12 B11 B5 109.3(7) .
B10 B11 B5 60.4(5) .
B7 B11 B5 108.6(6) .
B11 B12 B8 107.5(7) .
B11 B12 B9 107.4(7) .
B8 B12 B9 60.5(6) .
B11 B12 B7 59.6(6) .
B8 B12 B7 59.9(6) .
B9 B12 B7 108.1(7) .
B11 B12 B10 59.4(6) .
B8 B12 B10 108.8(7) .
B9 B12 B10 60.4(6) .
B7 B12 B10 107.7(7) .
N1 C3 C1 118.3(7) .
N1 C3 S1 123.2(5) .
C1 C3 S1 118.5(5) .
C5 C4 C9 121.2(7) .
C5 C4 N1 120.0(7) .
C9 C4 N1 118.8(7) .
C4 C5 C6 118.3(8) .
C7 C6 C5 120.4(8) .
C6 C7 C8 121.4(8) .
C7 C8 C9 119.1(9) .
C4 C9 C8 119.5(8) .
C11 C10 C14 108.9(9) .
C11 C10 C15 127.8(11) .
C14 C10 C15 123.2(11) .
C11 C10 Rh1 72.2(5) .
C14 C10 Rh1 74.2(4) .
C15 C10 Rh1 122.8(8) .
C12 C11 C10 109.0(9) .
C12 C11 C16 127.2(13) .
C10 C11 C16 123.4(12) .
C12 C11 Rh1 69.9(5) .
C10 C11 Rh1 71.2(5) .
C16 C11 Rh1 130.5(7) .
C11 C12 C13 109.6(9) .
C11 C12 C17 124.2(13) .
C13 C12 C17 125.4(13) .
C11 C12 Rh1 73.3(6) .
C13 C12 Rh1 75.4(5) .
C17 C12 Rh1 126.0(8) .
C12 C13 C14 109.0(8) .
C12 C13 C18 126.2(13) .
C14 C13 C18 124.7(12) .
C12 C13 Rh1 67.8(5) .
C14 C13 Rh1 72.7(5) .
C18 C13 Rh1 124.8(6) .
C13 C14 C19 129.6(11) .
C13 C14 C10 103.0(8) .
C19 C14 C10 127.4(11) .
C13 C14 Rh1 70.2(5) .
C19 C14 Rh1 124.0(7) .
C10 C14 Rh1 66.9(4) .
C22 C21 C20 118.0(11) .
C22 C22 C21 119.6(14) 3_766

loop_
_geom_bond_atom_site_label_1
_geom_bond_atom_site_label_2
_geom_bond_distance
_geom_bond_site_symmetry_2
Rh1 C2 2.050(9) .
Rh1 C12 2.142(9) .
Rh1 C10 2.172(8) .
Rh1 C11 2.185(8) .
Rh1 C13 2.239(8) .
Rh1 C14 2.272(8) .
Rh1 S1 2.3083(18) .
Rh1 Cl1 2.407(2) .
S1 C3 1.672(8) .
N1 C3 1.331(9) .
N1 C4 1.440(9) .
C1 C3 1.500(9) .
C1 B6 1.618(10) .
C1 B4 1.703(12) .
C1 B3 1.705(11) .
C1 B5 1.725(11) .
C1 C2 1.818(10) .
C2 B8 1.791(13) .
C2 B6 1.795(11) .
C2 B7 1.797(12) .
C2 B3 1.848(13) .
B3 B8 1.737(12) .
B3 B9 1.758(14) .
B3 B4 1.789(13) .
B4 B9 1.765(13) .
B4 B5 1.790(13) .
B4 B10 1.790(13) .
B5 B6 1.688(11) .
B5 B11 1.765(12) .
B5 B10 1.776(14) .
B6 B7 1.670(11) .
B6 B11 1.677(12) .
B7 B11 1.762(14) .
B7 B8 1.775(14) .
B7 B12 1.787(16) .
B8 B12 1.766(14) .
B8 B9 1.782(15) .
B9 B12 1.770(15) .
B9 B10 1.796(14) .
B10 B11 1.764(15) .
B10 B12 1.801(14) .
B11 B12 1.760(15) .
C4 C5 1.342(11) .
C4 C9 1.373(11) .
C5 C6 1.420(11) .
C6 C7 1.321(13) .
C7 C8 1.362(13) .
C8 C9 1.385(12) .
C10 C11 1.366(14) .
C10 C14 1.482(13) .
C10 C15 1.513(14) .
C11 C12 1.367(15) .
C11 C16 1.511(15) .
C12 C13 1.388(16) .
C12 C17 1.508(16) .
C13 C14 1.435(15) .
C13 C18 1.509(13) .
C14 C19 1.456(14) .
C20 C21 1.496(19) .
C21 C22 1.473(17) .
C22 C22 1.34(2) 3_766

loop_
_geom_torsion_atom_site_label_1
_geom_torsion_atom_site_label_2
_geom_torsion_atom_site_label_3
_geom_torsion_atom_site_label_4
_geom_torsion
_geom_torsion_site_symmetry_4
C3 C1 C2 B8 -151.3(6) .
B6 C1 C2 B8 94.5(6) .
B4 C1 C2 B8 -5.7(8) .
B3 C1 C2 B8 -40.0(5) .
B5 C1 C2 B8 66.0(7) .
C3 C1 C2 B6 114.2(7) .
B4 C1 C2 B6 -100.2(7) .
B3 C1 C2 B6 -134.5(6) .
B5 C1 C2 B6 -28.4(6) .
C3 C1 C2 B7 148.7(6) .
B6 C1 C2 B7 34.5(6) .
B4 C1 C2 B7 -65.7(8) .
B3 C1 C2 B7 -100.0(7) .
B5 C1 C2 B7 6.1(8) .
C3 C1 C2 B3 -111.3(6) .
B6 C1 C2 B3 134.5(6) .
B4 C1 C2 B3 34.3(6) .
B5 C1 C2 B3 106.0(7) .
C3 C1 C2 Rh1 6.7(8) .
B6 C1 C2 Rh1 -107.5(6) .
B4 C1 C2 Rh1 152.3(5) .
B3 C1 C2 Rh1 118.0(6) .
B5 C1 C2 Rh1 -135.9(6) .
C3 C1 B3 B8 143.3(7) .
B6 C1 B3 B8 0.2(8) .
B4 C1 B3 B8 -103.2(7) .
B5 C1 B3 B8 -65.9(8) .
C2 C1 B3 B8 42.8(6) .
C3 C1 B3 B9 -153.1(7) .
B6 C1 B3 B9 63.8(8) .
B4 C1 B3 B9 -39.6(6) .
B5 C1 B3 B9 -2.3(8) .
C2 C1 B3 B9 106.3(7) .
C3 C1 B3 B4 -113.5(7) .
B6 C1 B3 B4 103.4(6) .
B5 C1 B3 B4 37.3(6) .
C2 C1 B3 B4 145.9(6) .
C3 C1 B3 C2 100.6(7) .
B6 C1 B3 C2 -42.5(6) .
B4 C1 B3 C2 -145.9(6) .
B5 C1 B3 C2 -108.6(6) .
B8 C2 B3 C1 130.6(6) .
B6 C2 B3 C1 35.2(5) .
B7 C2 B3 C1 91.2(6) .
Rh1 C2 B3 C1 -98.1(6) .
B6 C2 B3 B8 -95.4(6) .
B7 C2 B3 B8 -39.4(6) .
C1 C2 B3 B8 -130.6(6) .
Rh1 C2 B3 B8 131.3(7) .
B8 C2 B3 B9 35.3(6) .
B6 C2 B3 B9 -60.2(7) .
B7 C2 B3 B9 -4.1(8) .
C1 C2 B3 B9 -95.3(7) .
Rh1 C2 B3 B9 166.6(5) .
B8 C2 B3 B4 99.8(7) .
B6 C2 B3 B4 4.3(7) .
B7 C2 B3 B4 60.4(7) .
C1 C2 B3 B4 -30.8(5) .
Rh1 C2 B3 B4 -128.9(6) .
C3 C1 B4 B9 146.8(7) .
B6 C1 B4 B9 -63.8(7) .
B3 C1 B4 B9 39.4(6) .
B5 C1 B4 B9 -102.6(7) .
C2 C1 B4 B9 5.1(8) .
C3 C1 B4 B3 107.4(7) .
B6 C1 B4 B3 -103.2(6) .
B5 C1 B4 B3 -142.0(6) .
C2 C1 B4 B3 -34.3(6) .
C3 C1 B4 B5 -110.6(7) .
B6 C1 B4 B5 38.7(5) .
B3 C1 B4 B5 142.0(6) .
C2 C1 B4 B5 107.7(6) .
C3 C1 B4 B10 -150.3(6) .
B6 C1 B4 B10 -0.9(8) .
B3 C1 B4 B10 102.3(7) .
B5 C1 B4 B10 -39.7(6) .
C2 C1 B4 B10 68.0(8) .
B8 B3 B4 C1 96.1(7) .
B9 B3 B4 C1 134.3(7) .
C2 B3 B4 C1 31.9(6) .
C1 B3 B4 B9 -134.3(7) .
B8 B3 B4 B9 -38.2(7) .
C2 B3 B4 B9 -102.4(7) .
C1 B3 B4 B5 -33.8(6) .
B8 B3 B4 B5 62.3(8) .
B9 B3 B4 B5 100.5(7) .
C2 B3 B4 B5 -1.8(8) .
C1 B3 B4 B10 -96.6(7) .
B8 B3 B4 B10 -0.6(9) .
B9 B3 B4 B10 37.7(7) .
C2 B3 B4 B10 -64.7(8) .
C3 C1 B5 B6 -109.9(7) .
B4 C1 B5 B6 137.7(6) .
B3 C1 B5 B6 100.3(7) .
C2 C1 B5 B6 29.1(6) .
C3 C1 B5 B11 -145.8(7) .
B6 C1 B5 B11 -36.0(6) .
B4 C1 B5 B11 101.7(7) .
B3 C1 B5 B11 64.3(8) .
C2 C1 B5 B11 -6.9(9) .
C3 C1 B5 B10 152.4(7) .
B6 C1 B5 B10 -97.7(6) .
B4 C1 B5 B10 40.0(6) .
B3 C1 B5 B10 2.5(8) .
C2 C1 B5 B10 -68.7(8) .
C3 C1 B5 B4 112.5(7) .
B6 C1 B5 B4 -137.7(6) .
B3 C1 B5 B4 -37.4(6) .
C2 C1 B5 B4 -108.6(7) .
C1 B4 B5 B6 -35.3(5) .
B9 B4 B5 B6 60.8(8) .
B3 B4 B5 B6 -1.8(8) .
B10 B4 B5 B6 99.0(6) .
B9 B4 B5 C1 96.1(7) .
B3 B4 B5 C1 33.5(5) .
B10 B4 B5 C1 134.3(6) .
C1 B4 B5 B11 -95.6(6) .
B9 B4 B5 B11 0.5(8) .
B3 B4 B5 B11 -62.1(8) .
B10 B4 B5 B11 38.7(6) .
C1 B4 B5 B10 -134.3(6) .
B9 B4 B5 B10 -38.2(6) .
B3 B4 B5 B10 -100.8(7) .
C3 C1 B6 B7 -140.0(7) .
B4 C1 B6 B7 70.2(8) .
B3 C1 B6 B7 2.1(9) .
B5 C1 B6 B7 110.0(7) .
C2 C1 B6 B7 -40.7(6) .
C3 C1 B6 B11 150.6(6) .
B4 C1 B6 B11 0.7(8) .
B3 C1 B6 B11 -67.4(8) .
B5 C1 B6 B11 40.6(6) .
C2 C1 B6 B11 -110.2(7) .
C3 C1 B6 B5 110.0(7) .
B4 C1 B6 B5 -39.8(6) .
B3 C1 B6 B5 -108.0(7) .
C2 C1 B6 B5 -150.7(6) .
C3 C1 B6 C2 -99.2(7) .
B4 C1 B6 C2 110.9(6) .
B3 C1 B6 C2 42.8(6) .
B5 C1 B6 C2 150.7(6) .
B11 B5 B6 C1 137.7(7) .
B10 B5 B6 C1 98.1(6) .
B4 B5 B6 C1 35.9(5) .
C1 B5 B6 B7 -102.6(7) .
B11 B5 B6 B7 35.1(7) .
B10 B5 B6 B7 -4.5(9) .
B4 B5 B6 B7 -66.7(8) .
C1 B5 B6 B11 -137.7(7) .
B10 B5 B6 B11 -39.6(6) .
B4 B5 B6 B11 -101.8(7) .
C1 B5 B6 C2 -30.5(6) .
B11 B5 B6 C2 107.2(7) .
B10 B5 B6 C2 67.6(8) .
B4 B5 B6 C2 5.4(8) .
B8 C2 B6 C1 -93.8(6) .
B7 C2 B6 C1 -137.1(7) .
B3 C2 B6 C1 -36.3(5) .
Rh1 C2 B6 C1 101.9(5) .
B8 C2 B6 B7 43.2(6) .
C1 C2 B6 B7 137.1(7) .
B3 C2 B6 B7 100.8(7) .
Rh1 C2 B6 B7 -121.0(7) .
B8 C2 B6 B11 9.5(8) .
B7 C2 B6 B11 -33.8(7) .
C1 C2 B6 B11 103.3(7) .
B3 C2 B6 B11 67.0(7) .
Rh1 C2 B6 B11 -154.8(5) .
B8 C2 B6 B5 -63.7(7) .
B7 C2 B6 B5 -106.9(8) .
C1 C2 B6 B5 30.1(6) .
B3 C2 B6 B5 -6.2(8) .
Rh1 C2 B6 B5 132.0(6) .
C1 B6 B7 B11 -104.9(7) .
B5 B6 B7 B11 -35.0(7) .
C2 B6 B7 B11 -146.4(7) .
C1 B6 B7 B8 -3.3(9) .
B11 B6 B7 B8 101.6(8) .
B5 B6 B7 B8 66.6(8) .
C2 B6 B7 B8 -44.8(6) .
C1 B6 B7 B12 -64.7(8) .
B11 B6 B7 B12 40.2(6) .
B5 B6 B7 B12 5.2(9) .
C2 B6 B7 B12 -106.2(7) .
C1 B6 B7 C2 41.5(6) .
B11 B6 B7 C2 146.4(7) .
B5 B6 B7 C2 111.4(7) .
B8 C2 B7 B6 -128.0(7) .
C1 C2 B7 B6 -33.5(5) .
B3 C2 B7 B6 -89.7(6) .
Rh1 C2 B7 B6 100.0(7) .
B8 C2 B7 B11 -97.3(8) .
B6 C2 B7 B11 30.7(7) .
C1 C2 B7 B11 -2.8(9) .
B3 C2 B7 B11 -59.0(9) .
Rh1 C2 B7 B11 130.7(7) .
B6 C2 B7 B8 128.0(7) .
C1 C2 B7 B8 94.5(6) .
B3 C2 B7 B8 38.2(6) .
Rh1 C2 B7 B8 -132.0(8) .
B8 C2 B7 B12 -32.9(6) .
B6 C2 B7 B12 95.1(7) .
C1 C2 B7 B12 61.6(7) .
B3 C2 B7 B12 5.4(8) .
Rh1 C2 B7 B12 -164.9(6) .
C1 B3 B8 B12 62.1(9) .
B9 B3 B8 B12 -36.4(7) .
B4 B3 B8 B12 1.1(10) .
C2 B3 B8 B12 105.6(8) .
C1 B3 B8 B7 -2.2(9) .
B9 B3 B8 B7 -100.7(8) .
B4 B3 B8 B7 -63.2(9) .
C2 B3 B8 B7 41.4(6) .
C1 B3 B8 B9 98.5(7) .
B4 B3 B8 B9 37.5(7) .
C2 B3 B8 B9 142.1(7) .
C1 B3 B8 C2 -43.6(6) .
B9 B3 B8 C2 -142.1(7) .
B4 B3 B8 C2 -104.5(7) .
B6 B7 B8 B3 3.3(9) .
B11 B7 B8 B3 64.1(8) .
B12 B7 B8 B3 101.2(7) .
C2 B7 B8 B3 -42.6(6) .
B6 B7 B8 B12 -97.9(7) .
B11 B7 B8 B12 -37.1(6) .
C2 B7 B8 B12 -143.8(7) .
B6 B7 B8 B9 -60.2(8) .
B11 B7 B8 B9 0.6(8) .
B12 B7 B8 B9 37.7(6) .
C2 B7 B8 B9 -106.1(7) .
B6 B7 B8 C2 46.0(6) .
B11 B7 B8 C2 106.7(6) .
B12 B7 B8 C2 143.8(7) .
B6 C2 B8 B3 93.0(5) .
B7 C2 B8 B3 134.0(7) .
C1 C2 B8 B3 39.1(5) .
Rh1 C2 B8 B3 -109.0(9) .
B6 C2 B8 B12 -7.4(8) .
B7 C2 B8 B12 33.6(7) .
C1 C2 B8 B12 -61.2(8) .
B3 C2 B8 B12 -100.3(8) .
Rh1 C2 B8 B12 150.7(7) .
B6 C2 B8 B7 -41.0(5) .
C1 C2 B8 B7 -94.8(6) .
B3 C2 B8 B7 -134.0(7) .
Rh1 C2 B8 B7 117.1(9) .
B6 C2 B8 B9 57.8(8) .
B7 C2 B8 B9 98.8(8) .
C1 C2 B8 B9 4.0(8) .
B3 C2 B8 B9 -35.2(6) .
Rh1 C2 B8 B9 -144.1(7) .
C1 B3 B9 B4 38.9(6) .
B8 B3 B9 B4 138.1(7) .
C2 B3 B9 B4 103.4(7) .
C1 B3 B9 B12 -63.0(8) .
B8 B3 B9 B12 36.1(6) .
B4 B3 B9 B12 -102.0(7) .
C2 B3 B9 B12 1.4(9) .
C1 B3 B9 B8 -99.1(7) .
B4 B3 B9 B8 -138.1(7) .
C2 B3 B9 B8 -34.7(6) .
C1 B3 B9 B10 1.1(9) .
B8 B3 B9 B10 100.3(8) .
B4 B3 B9 B10 -37.8(6) .
C2 B3 B9 B10 65.6(8) .
C1 B4 B9 B3 -38.9(6) .
B5 B4 B9 B3 -100.6(7) .
B10 B4 B9 B3 -138.2(7) .
C1 B4 B9 B12 61.0(8) .
B3 B4 B9 B12 100.0(8) .
B5 B4 B9 B12 -0.6(9) .
B10 B4 B9 B12 -38.2(7) .
C1 B4 B9 B8 -2.1(8) .
B3 B4 B9 B8 36.9(6) .
B5 B4 B9 B8 -63.7(8) .
B10 B4 B9 B8 -101.3(8) .
C1 B4 B9 B10 99.3(7) .
B3 B4 B9 B10 138.2(7) .
B5 B4 B9 B10 37.6(6) .
B12 B8 B9 B3 139.3(7) .
B7 B8 B9 B3 101.3(7) .
C2 B8 B9 B3 36.4(6) .
B3 B8 B9 B4 -37.9(6) .
B12 B8 B9 B4 101.4(8) .
B7 B8 B9 B4 63.4(8) .
C2 B8 B9 B4 -1.5(9) .
B3 B8 B9 B12 -139.3(7) .
B7 B8 B9 B12 -38.0(6) .
C2 B8 B9 B12 -102.9(8) .
B3 B8 B9 B10 -101.7(7) .
B12 B8 B9 B10 37.7(6) .
B7 B8 B9 B10 -0.4(8) .
C2 B8 B9 B10 -65.2(8) .
B6 B5 B10 B11 38.8(6) .
C1 B5 B10 B11 97.4(6) .
B4 B5 B10 B11 136.2(7) .
B6 B5 B10 B4 -97.4(6) .
C1 B5 B10 B4 -38.8(6) .
B11 B5 B10 B4 -136.2(7) .
B6 B5 B10 B9 -60.2(8) .
C1 B5 B10 B9 -1.6(8) .
B11 B5 B10 B9 -99.0(7) .
B4 B5 B10 B9 37.2(6) .
B6 B5 B10 B12 1.7(8) .
C1 B5 B10 B12 60.3(8) .
B11 B5 B10 B12 -37.0(6) .
B4 B5 B10 B12 99.1(7) .
C1 B4 B10 B11 0.8(8) .
B9 B4 B10 B11 98.9(8) .
B3 B4 B10 B11 61.8(8) .
B5 B4 B10 B11 -38.7(6) .
C1 B4 B10 B5 39.5(6) .
B9 B4 B10 B5 137.6(7) .
B3 B4 B10 B5 100.5(7) .
C1 B4 B10 B9 -98.1(7) .
B3 B4 B10 B9 -37.1(7) .
B5 B4 B10 B9 -137.6(7) .
C1 B4 B10 B12 -61.2(8) .
B9 B4 B10 B12 36.9(7) .
B3 B4 B10 B12 -0.2(9) .
B5 B4 B10 B12 -100.7(7) .
B3 B9 B10 B11 -62.4(8) .
B4 B9 B10 B11 -100.5(7) .
B12 B9 B10 B11 37.2(6) .
B8 B9 B10 B11 0.0(8) .
B3 B9 B10 B5 0.3(9) .
B4 B9 B10 B5 -37.8(6) .
B12 B9 B10 B5 99.9(7) .
B8 B9 B10 B5 62.7(8) .
B3 B9 B10 B4 38.1(7) .
B12 B9 B10 B4 137.7(8) .
B8 B9 B10 B4 100.5(7) .
B3 B9 B10 B12 -99.6(8) .
B4 B9 B10 B12 -137.7(8) .
B8 B9 B10 B12 -37.2(6) .
C1 B6 B11 B12 63.6(8) .
B7 B6 B11 B12 -41.1(7) .
B5 B6 B11 B12 104.0(7) .
C2 B6 B11 B12 -7.7(9) .
C1 B6 B11 B10 -0.2(8) .
B7 B6 B11 B10 -105.0(8) .
B5 B6 B11 B10 40.2(6) .
C2 B6 B11 B10 -71.6(8) .
C1 B6 B11 B7 104.7(7) .
B5 B6 B11 B7 145.1(7) .
C2 B6 B11 B7 33.4(7) .
C1 B6 B11 B5 -40.4(6) .
B7 B6 B11 B5 -145.1(7) .
C2 B6 B11 B5 -111.8(7) .
B5 B10 B11 B6 -39.3(6) .
B4 B10 B11 B6 -0.4(8) .
B9 B10 B11 B6 61.4(8) .
B12 B10 B11 B6 98.6(7) .
B5 B10 B11 B12 -137.9(7) .
B4 B10 B11 B12 -98.9(7) .
B9 B10 B11 B12 -37.1(6) .
B5 B10 B11 B7 -100.3(7) .
B4 B10 B11 B7 -61.4(8) .
B9 B10 B11 B7 0.4(8) .
B12 B10 B11 B7 37.5(6) .
B4 B10 B11 B5 38.9(6) .
B9 B10 B11 B5 100.7(7) .
B12 B10 B11 B5 137.9(7) .
B8 B7 B11 B6 -96.2(6) .
B12 B7 B11 B6 -133.3(7) .
C2 B7 B11 B6 -32.0(7) .
B6 B7 B11 B12 133.3(7) .
B8 B7 B11 B12 37.1(6) .
C2 B7 B11 B12 101.3(8) .
B6 B7 B11 B10 95.6(7) .
B8 B7 B11 B10 -0.6(8) .
B12 B7 B11 B10 -37.7(7) .
C2 B7 B11 B10 63.6(9) .
B6 B7 B11 B5 31.0(6) .
B8 B7 B11 B5 -65.2(8) .
B12 B7 B11 B5 -102.3(8) .
C2 B7 B11 B5 -1.0(10) .
C1 B5 B11 B6 35.3(6) .
B10 B5 B11 B6 134.3(7) .
B4 B5 B11 B6 95.4(6) .
B6 B5 B11 B12 -95.7(7) .
C1 B5 B11 B12 -60.4(8) .
B10 B5 B11 B12 38.7(7) .
B4 B5 B11 B12 -0.3(9) .
B6 B5 B11 B10 -134.3(7) .
C1 B5 B11 B10 -99.1(7) .
B4 B5 B11 B10 -38.9(6) .
B6 B5 B11 B7 -30.8(6) .
C1 B5 B11 B7 4.5(9) .
B10 B5 B11 B7 103.5(8) .
B4 B5 B11 B7 64.6(9) .
B6 B11 B12 B8 2.2(9) .
B10 B11 B12 B8 101.9(8) .
B7 B11 B12 B8 -37.4(6) .
B5 B11 B12 B8 63.7(9) .
B6 B11 B12 B9 -61.6(8) .
B10 B11 B12 B9 38.1(7) .
B7 B11 B12 B9 -101.2(7) .
B5 B11 B12 B9 -0.1(9) .
B6 B11 B12 B7 39.6(6) .
B10 B11 B12 B7 139.3(7) .
B5 B11 B12 B7 101.1(7) .
B6 B11 B12 B10 -99.7(7) .
B7 B11 B12 B10 -139.3(7) .
B5 B11 B12 B10 -38.2(6) .
B3 B8 B12 B11 -64.0(9) .
B7 B8 B12 B11 37.3(6) .
B9 B8 B12 B11 -100.5(7) .
C2 B8 B12 B11 3.7(9) .
B3 B8 B12 B9 36.5(7) .
B7 B8 B12 B9 137.8(7) .
C2 B8 B12 B9 104.2(7) .
B3 B8 B12 B7 -101.3(7) .
B9 B8 B12 B7 -137.8(7) .
C2 B8 B12 B7 -33.6(6) .
B3 B8 B12 B10 -1.2(10) .
B7 B8 B12 B10 100.1(8) .
B9 B8 B12 B10 -37.7(7) .
C2 B8 B12 B10 66.5(9) .
B3 B9 B12 B11 64.9(9) .
B4 B9 B12 B11 0.5(10) .
B8 B9 B12 B11 100.7(8) .
B10 B9 B12 B11 -37.6(7) .
B3 B9 B12 B8 -35.7(6) .
B4 B9 B12 B8 -100.2(7) .
B10 B9 B12 B8 -138.3(7) .
B3 B9 B12 B7 2.0(9) .
B4 B9 B12 B7 -62.4(9) .
B8 B9 B12 B7 37.7(7) .
B10 B9 B12 B7 -100.5(8) .
B3 B9 B12 B10 102.6(7) .
B4 B9 B12 B10 38.1(7) .
B8 B9 B12 B10 138.3(7) .
B6 B7 B12 B11 -39.7(6) .
B8 B7 B12 B11 -138.0(7) .
C2 B7 B12 B11 -104.8(7) .
B6 B7 B12 B8 98.3(6) .
B11 B7 B12 B8 138.0(7) .
C2 B7 B12 B8 33.2(6) .
B6 B7 B12 B9 60.3(8) .
B11 B7 B12 B9 99.9(7) .
B8 B7 B12 B9 -38.0(7) .
C2 B7 B12 B9 -4.8(9) .
B6 B7 B12 B10 -3.6(9) .
B11 B7 B12 B10 36.1(6) .
B8 B7 B12 B10 -101.8(7) .
C2 B7 B12 B10 -68.7(9) .
B5 B10 B12 B11 37.3(6) .
B4 B10 B12 B11 100.5(7) .
B9 B10 B12 B11 137.4(7) .
B11 B10 B12 B8 -99.7(8) .
B5 B10 B12 B8 -62.3(9) .
B4 B10 B12 B8 0.8(10) .
B9 B10 B12 B8 37.7(7) .
B11 B10 B12 B9 -137.4(7) .
B5 B10 B12 B9 -100.1(7) .
B4 B10 B12 B9 -36.9(7) .
B11 B10 B12 B7 -36.2(6) .
B5 B10 B12 B7 1.1(9) .
B4 B10 B12 B7 64.3(9) .
B9 B10 B12 B7 101.2(7) .
C4 N1 C3 C1 -176.9(6) .
C4 N1 C3 S1 2.9(10) .
B6 C1 C3 N1 -109.9(8) .
B4 C1 C3 N1 36.6(9) .
B3 C1 C3 N1 110.7(8) .
B5 C1 C3 N1 -38.4(10) .
C2 C1 C3 N1 -179.5(6) .
B6 C1 C3 S1 70.4(7) .
B4 C1 C3 S1 -143.1(6) .
B3 C1 C3 S1 -69.0(8) .
B5 C1 C3 S1 141.8(6) .
C2 C1 C3 S1 0.7(8) .
Rh1 S1 C3 N1 173.5(5) .
Rh1 S1 C3 C1 -6.8(6) .
C3 N1 C4 C5 104.5(9) .
C3 N1 C4 C9 -75.2(10) .
C9 C4 C5 C6 -0.4(12) .
N1 C4 C5 C6 179.9(7) .
C4 C5 C6 C7 0.3(13) .
C5 C6 C7 C8 -2.4(14) .
C6 C7 C8 C9 4.5(14) .
C5 C4 C9 C8 2.6(13) .
N1 C4 C9 C8 -177.8(7) .
C7 C8 C9 C4 -4.6(14) .
C14 C10 C11 C12 -5.8(10) .
C15 C10 C11 C12 178.1(10) .
Rh1 C10 C11 C12 59.9(6) .
C14 C10 C11 C16 167.6(9) .
C15 C10 C11 C16 -8.5(16) .
Rh1 C10 C11 C16 -126.7(10) .
C14 C10 C11 Rh1 -65.6(6) .
C15 C10 C11 Rh1 118.2(11) .
C10 C11 C12 C13 6.5(11) .
C16 C11 C12 C13 -166.5(9) .
Rh1 C11 C12 C13 67.2(6) .
C10 C11 C12 C17 176.7(10) .
C16 C11 C12 C17 3.6(16) .
Rh1 C11 C12 C17 -122.6(10) .
C10 C11 C12 Rh1 -60.7(7) .
C16 C11 C12 Rh1 126.2(10) .
C11 C12 C13 C14 -4.7(10) .
C17 C12 C13 C14 -174.7(9) .
Rh1 C12 C13 C14 61.2(6) .
C11 C12 C13 C18 176.4(9) .
C17 C12 C13 C18 6.3(15) .
Rh1 C12 C13 C18 -117.7(9) .
C11 C12 C13 Rh1 -65.9(7) .
C17 C12 C13 Rh1 124.1(10) .
C12 C13 C14 C19 -176.5(10) .
C18 C13 C14 C19 2.5(15) .
Rh1 C13 C14 C19 -118.3(10) .
C12 C13 C14 C10 1.1(9) .
C18 C13 C14 C10 -179.9(8) .
Rh1 C13 C14 C10 59.3(5) .
C12 C13 C14 Rh1 -58.2(6) .
C18 C13 C14 Rh1 120.8(9) .
C11 C10 C14 C13 2.8(9) .
C15 C10 C14 C13 179.2(10) .
Rh1 C10 C14 C13 -61.6(6) .
C11 C10 C14 C19 -179.6(9) .
C15 C10 C14 C19 -3.2(15) .
Rh1 C10 C14 C19 116.1(10) .
C11 C10 C14 Rh1 64.4(6) .
C15 C10 C14 Rh1 -119.2(10) .
C20 C21 C22 C22 175.6(15) 3_766
